data_4074187
loop_
_publ_author_name
'Forni\'es, Juan'
'Ib\'a\~nez, Susana'
'Mart\'in, Antonio'
'Sanz, Manuel'
'Berenguer, Jes\'us R.'
'Lalinde, Elena'
'Torroba, Javier'

_publ_section_title
;
 Influence of the Pt\\rightarrow Ag Donor&#x2212;Acceptor Bond and
 Polymorphism on the Spectroscopic and Optical Properties of
 Heteropolynuclear Benzoquinolateplatinum(II) Complexes
;
_journal_issue 18
_journal_name_full Organometallics
_journal_page_first 4331
_journal_paper_doi 10.1021/om0604526
_journal_volume 25
_journal_year 2006
_chemical_formula_sum 'C66 H52 Ag F20 N3 Pt2'
_chemical_formula_weight 1765.16
_chemical_name_systematic
; 
 ? 
;
_space_group_IT_number 14
_symmetry_cell_setting monoclinic
_symmetry_space_group_name_Hall '-P 2ybc'
_symmetry_space_group_name_H-M 'P 1 21/c 1'
_atom_sites_solution_hydrogens geom
_atom_sites_solution_primary direct
_atom_sites_solution_secondary difmap
_audit_creation_method SHELXL-97
_cell_angle_alpha 90.00
_cell_angle_beta 91.1240(10)
_cell_angle_gamma 90.00
_cell_formula_units_Z 4
_cell_length_a 15.6840(2)
_cell_length_b 18.6779(2)
_cell_length_c 20.5826(3)
_cell_measurement_reflns_used 55990
_cell_measurement_temperature 173(2)
_cell_volume 6028.39(13)
_computing_cell_refinement 'HKL Scalepack (Otwinowski & Minor 1997)'
_computing_data_collection 'Collect (Nonius BV, 1997-2000)'
_computing_data_reduction 'HKL Denzo and Scalepack (Otwinowski & Minor 19'
_computing_structure_refinement 'SHELXL-97 (Sheldrick, 1997)'
_computing_structure_solution 'SHELXS-97 (Sheldrick, 1990)'
_diffrn_ambient_temperature 173(2)
_diffrn_detector_area_resol_mean 9
_diffrn_measured_fraction_theta_full 1.000
_diffrn_measured_fraction_theta_max 1.000
_diffrn_measurement_device_type KappaCCD
_diffrn_measurement_method CCD
_diffrn_radiation_monochromator graphite
_diffrn_radiation_source 'fine-focus sealed tube'
_diffrn_radiation_type MoK\a
_diffrn_radiation_wavelength 0.71073
_diffrn_reflns_av_R_equivalents 0.0667
_diffrn_reflns_av_sigmaI/netI 0.0396
_diffrn_reflns_limit_h_max 18
_diffrn_reflns_limit_h_min -18
_diffrn_reflns_limit_k_max 22
_diffrn_reflns_limit_k_min -22
_diffrn_reflns_limit_l_max 24
_diffrn_reflns_limit_l_min -24
_diffrn_reflns_number 77715
_diffrn_reflns_theta_full 25.00
_diffrn_reflns_theta_max 25.00
_diffrn_reflns_theta_min 1.30
_exptl_absorpt_coefficient_mu 5.059
_exptl_absorpt_correction_T_max 0.5175
_exptl_absorpt_correction_T_min 0.3644
_exptl_crystal_density_diffrn 1.945
_exptl_crystal_density_method 'not measured'
_exptl_crystal_F_000 3408
_exptl_crystal_size_max 0.25
_exptl_crystal_size_mid 0.20
_exptl_crystal_size_min 0.15
_refine_diff_density_max 1.613
_refine_diff_density_min -1.537
_refine_diff_density_rms 0.344
_refine_ls_extinction_method none
_refine_ls_goodness_of_fit_ref 1.003
_refine_ls_hydrogen_treatment mixed
_refine_ls_matrix_type full
_refine_ls_number_parameters 829
_refine_ls_number_reflns 10612
_refine_ls_number_restraints 0
_refine_ls_restrained_S_all 1.003
_refine_ls_R_factor_all 0.0550
_refine_ls_R_factor_gt 0.0332
_refine_ls_shift/su_max 0.001
_refine_ls_shift/su_mean 0.000
_refine_ls_structure_factor_coef Fsqd
_refine_ls_weighting_details 'calc w=1/[\s^2^(Fo^2^)+(0.0800P)^2^+0.0000P] where P=(Fo^2^+2Fc^2^)/3'
_refine_ls_weighting_scheme calc
_refine_ls_wR_factor_gt 0.0868
_refine_ls_wR_factor_ref 0.1152
_reflns_number_gt 8263
_reflns_number_total 10612
_reflns_threshold_expression >2sigma(I)
_cod_data_source_file om0604526si20060523_120337.cif
_cod_data_source_block 3a_at_173K
_cod_depositor_comments
;
The following automatic conversions were performed:

'_symmetry_cell_setting' value 'Monoclinic' changed to 'monoclinic'
according to /home/saulius/struct/CIF-dictionaries/cif_core.dic
dictionary named 'cif_core.dic' version 2.4.1 from 2010-06-29.

Automatic conversion script
Id: cif_fix_values 1715 2011-07-08 13:25:40Z adriana 
;
_cod_original_sg_symbol_H-M P2(1)/c
_cod_database_code 4074187

loop_
_symmetry_equiv_pos_as_xyz
'x, y, z'
'-x, y+1/2, -z+1/2'
'-x, -y, -z'
'x, -y-1/2, z-1/2'

loop_
_atom_site_label
_atom_site_type_symbol
_atom_site_fract_x
_atom_site_fract_y
_atom_site_fract_z
_atom_site_U_iso_or_equiv
_atom_site_adp_type
_atom_site_occupancy
_atom_site_symmetry_multiplicity
_atom_site_calc_flag
_atom_site_refinement_flags
Pt1 Pt -0.181126(16) 0.262791(12) 0.003985(12) 0.02481(9) Uani 1 1 d .
Pt2 Pt 0.046610(16) 0.230518(12) 0.178735(12) 0.02471(9) Uani 1 1 d .
Ag Ag -0.07068(3) 0.19279(3) 0.08838(3) 0.03953(15) Uani 1 1 d .
F1 F -0.1426(3) 0.3976(2) 0.10013(19) 0.0458(11) Uani 1 1 d .
F2 F -0.2294(3) 0.5182(2) 0.1237(2) 0.0479(11) Uani 1 1 d .
F3 F -0.3800(3) 0.5450(2) 0.0623(2) 0.0529(12) Uani 1 1 d .
F4 F -0.4455(3) 0.4463(2) -0.0245(2) 0.0518(12) Uani 1 1 d .
F5 F -0.3625(2) 0.32518(18) -0.04750(18) 0.0360(9) Uani 1 1 d .
F6 F -0.2508(3) 0.2527(2) 0.14978(19) 0.0404(10) Uani 1 1 d .
F7 F -0.3907(3) 0.1925(2) 0.1968(2) 0.0597(13) Uani 1 1 d .
F8 F -0.4949(3) 0.1114(2) 0.1188(2) 0.0640(13) Uani 1 1 d .
F9 F -0.4541(3) 0.0901(2) -0.0074(2) 0.0488(11) Uani 1 1 d .
F10 F -0.3171(2) 0.1533(2) -0.05720(17) 0.0384(9) Uani 1 1 d .
F11 F 0.0363(3) 0.3507(2) 0.0655(2) 0.0521(12) Uani 1 1 d .
F12 F 0.1446(3) 0.4514(2) 0.0268(2) 0.0514(11) Uani 1 1 d .
F13 F 0.2924(3) 0.4754(2) 0.0944(2) 0.0509(11) Uani 1 1 d .
F14 F 0.3345(3) 0.3920(2) 0.19881(19) 0.0477(11) Uani 1 1 d .
F15 F 0.2292(2) 0.2875(2) 0.23579(18) 0.0377(9) Uani 1 1 d .
F16 F 0.1184(3) 0.2030(3) 0.0351(2) 0.0591(12) Uani 1 1 d .
F17 F 0.2361(4) 0.1127(4) -0.0076(2) 0.097(2) Uani 1 1 d .
F18 F 0.3190(3) 0.0216(3) 0.0755(3) 0.096(2) Uani 1 1 d .
F19 F 0.2817(3) 0.0247(2) 0.2054(3) 0.0729(15) Uani 1 1 d .
F20 F 0.1649(3) 0.1149(2) 0.2493(2) 0.0519(11) Uani 1 1 d .
N1 N -0.0843(3) 0.3181(3) -0.0427(3) 0.0271(12) Uani 1 1 d .
N2 N -0.0467(3) 0.2941(3) 0.2219(3) 0.0264(12) Uani 1 1 d .
C1 C -0.2478(4) 0.3550(3) 0.0249(3) 0.0256(14) Uani 1 1 d .
C2 C -0.2186(4) 0.4068(3) 0.0685(3) 0.0270(14) Uani 1 1 d .
C3 C -0.2602(4) 0.4695(3) 0.0818(3) 0.0310(15) Uani 1 1 d .
C4 C -0.3366(5) 0.4826(3) 0.0509(3) 0.0340(16) Uani 1 1 d .
C5 C -0.3701(4) 0.4334(3) 0.0079(3) 0.0326(16) Uani 1 1 d .
C6 C -0.3255(4) 0.3719(3) -0.0033(3) 0.0265(15) Uani 1 1 d .
C7 C -0.2769(4) 0.2068(3) 0.0440(3) 0.0266(14) Uani 1 1 d .
C8 C -0.2999(4) 0.2130(3) 0.1081(3) 0.0343(16) Uani 1 1 d .
C9 C -0.3718(5) 0.1834(4) 0.1336(3) 0.0385(17) Uani 1 1 d .
C10 C -0.4249(5) 0.1417(4) 0.0946(4) 0.0423(18) Uani 1 1 d .
C11 C -0.4039(5) 0.1318(3) 0.0310(4) 0.0363(17) Uani 1 1 d .
C12 C -0.3321(4) 0.1635(3) 0.0078(3) 0.0295(15) Uani 1 1 d .
C13 C -0.0742(4) 0.3891(3) -0.0498(3) 0.0312(16) Uani 1 1 d .
H13A H -0.1137 0.4200 -0.0294 0.037 Uiso 1 1 calc R
C14 C -0.0101(4) 0.4197(4) -0.0848(3) 0.0350(17) Uani 1 1 d .
H14A H -0.0050 0.4704 -0.0868 0.042 Uiso 1 1 calc R
C15 C 0.0458(5) 0.3775(4) -0.1166(3) 0.0391(17) Uani 1 1 d .
H15A H 0.0896 0.3981 -0.1417 0.047 Uiso 1 1 calc R
C16 C 0.0380(4) 0.3021(3) -0.1117(3) 0.0312(15) Uani 1 1 d .
C17 C 0.0913(5) 0.2529(4) -0.1438(4) 0.0394(18) Uani 1 1 d .
H17A H 0.1356 0.2703 -0.1704 0.047 Uiso 1 1 calc R
C18 C 0.0801(4) 0.1816(4) -0.1374(3) 0.0386(18) Uani 1 1 d .
H18A H 0.1159 0.1499 -0.1604 0.046 Uiso 1 1 calc R
C19 C 0.0155(4) 0.1528(4) -0.0966(3) 0.0339(17) Uani 1 1 d .
C20 C 0.0019(5) 0.0787(4) -0.0866(4) 0.0419(19) Uani 1 1 d .
H20A H 0.0390 0.0450 -0.1059 0.050 Uiso 1 1 calc R
C21 C -0.0637(5) 0.0550(3) -0.0497(3) 0.0379(18) Uani 1 1 d .
H21A H -0.0720 0.0049 -0.0446 0.045 Uiso 1 1 calc R
C22 C -0.1192(4) 0.1027(3) -0.0190(3) 0.0341(16) Uani 1 1 d .
H22A H -0.1645 0.0846 0.0062 0.041 Uiso 1 1 calc R
C23 C -0.1086(4) 0.1771(3) -0.0253(3) 0.0286(15) Uani 1 1 d .
C24 C -0.0395(4) 0.1996(3) -0.0639(3) 0.0291(15) Uani 1 1 d .
C25 C -0.0276(4) 0.2753(3) -0.0731(3) 0.0251(14) Uani 1 1 d .
C26 C 0.1263(4) 0.3145(3) 0.1525(3) 0.0277(15) Uani 1 1 d .
C27 C 0.1100(4) 0.3588(3) 0.1002(3) 0.0330(16) Uani 1 1 d .
C28 C 0.1631(4) 0.4112(3) 0.0794(3) 0.0325(16) Uani 1 1 d .
C29 C 0.2387(4) 0.4232(3) 0.1123(3) 0.0317(16) Uani 1 1 d .
C30 C 0.2589(4) 0.3810(3) 0.1658(3) 0.0297(15) Uani 1 1 d .
C31 C 0.2034(4) 0.3291(3) 0.1843(3) 0.0275(15) Uani 1 1 d .
C32 C 0.1343(4) 0.1618(3) 0.1448(3) 0.0300(15) Uani 1 1 d .
C33 C 0.1565(5) 0.1586(4) 0.0792(4) 0.0420(18) Uani 1 1 d .
C34 C 0.2174(6) 0.1127(5) 0.0568(4) 0.059(2) Uani 1 1 d .
C35 C 0.2607(5) 0.0673(4) 0.0980(5) 0.058(2) Uani 1 1 d .
C36 C 0.2408(5) 0.0687(4) 0.1635(4) 0.050(2) Uani 1 1 d .
C37 C 0.1798(4) 0.1156(3) 0.1846(3) 0.0352(16) Uani 1 1 d .
C38 C -0.0505(4) 0.3658(3) 0.2245(3) 0.0327(16) Uani 1 1 d .
H38A H -0.0117 0.3933 0.1999 0.039 Uiso 1 1 calc R
C39 C -0.1099(4) 0.4005(3) 0.2623(4) 0.0373(18) Uani 1 1 d .
H39A H -0.1111 0.4513 0.2632 0.045 Uiso 1 1 calc R
C40 C -0.1668(4) 0.3630(4) 0.2982(3) 0.0378(18) Uani 1 1 d .
H40A H -0.2064 0.3870 0.3248 0.045 Uiso 1 1 calc R
C41 C -0.1652(4) 0.2871(4) 0.2949(3) 0.0308(15) Uani 1 1 d .
C42 C -0.2219(5) 0.2409(4) 0.3294(4) 0.0360(17) Uani 1 1 d .
H42A H -0.2629 0.2613 0.3573 0.043 Uiso 1 1 calc R
C43 C -0.2179(4) 0.1685(4) 0.3230(3) 0.0377(17) Uani 1 1 d .
H43A H -0.2564 0.1393 0.3464 0.045 Uiso 1 1 calc R
C44 C -0.1568(4) 0.1355(3) 0.2817(3) 0.0302(15) Uani 1 1 d .
C45 C -0.1499(4) 0.0609(4) 0.2743(3) 0.0355(17) Uani 1 1 d .
H45A H -0.1879 0.0300 0.2962 0.043 Uiso 1 1 calc R
C46 C -0.0887(5) 0.0331(3) 0.2358(3) 0.0376(17) Uani 1 1 d .
H46A H -0.0845 -0.0174 0.2312 0.045 Uiso 1 1 calc R
C47 C -0.0313(4) 0.0772(3) 0.2026(3) 0.0298(15) Uani 1 1 d .
H47A H 0.0105 0.0558 0.1761 0.036 Uiso 1 1 calc R
C48 C -0.0346(4) 0.1518(3) 0.2078(3) 0.0265(14) Uani 1 1 d .
C49 C -0.1003(4) 0.1788(3) 0.2482(3) 0.0265(14) Uani 1 1 d .
C50 C -0.1048(4) 0.2552(3) 0.2555(3) 0.0283(15) Uani 1 1 d .
N3 N 0.4263(3) 0.2796(3) 0.3680(3) 0.0267(12) Uani 1 1 d .
C51 C 0.5095(4) 0.3158(3) 0.3498(3) 0.0304(15) Uani 1 1 d .
H51A H 0.5148 0.3610 0.3747 0.036 Uiso 1 1 calc R
H51B H 0.5574 0.2844 0.3638 0.036 Uiso 1 1 calc R
C52 C 0.5194(4) 0.3328(4) 0.2782(3) 0.0313(15) Uani 1 1 d .
H52A H 0.5188 0.2879 0.2526 0.038 Uiso 1 1 calc R
H52B H 0.4712 0.3631 0.2628 0.038 Uiso 1 1 calc R
C53 C 0.6025(5) 0.3718(5) 0.2688(4) 0.053(2) Uani 1 1 d .
H53A H 0.6019 0.4164 0.2948 0.063 Uiso 1 1 calc R
H53B H 0.6496 0.3416 0.2859 0.063 Uiso 1 1 calc R
C54 C 0.6207(5) 0.3907(4) 0.1996(4) 0.057(2) Uani 1 1 d .
H54A H 0.6760 0.4149 0.1976 0.085 Uiso 1 1 calc R
H54B H 0.5760 0.4227 0.1827 0.085 Uiso 1 1 calc R
H54C H 0.6219 0.3470 0.1733 0.085 Uiso 1 1 calc R
C55 C 0.3518(4) 0.3277(3) 0.3499(3) 0.0284(15) Uani 1 1 d .
H55A H 0.3461 0.3286 0.3020 0.034 Uiso 1 1 calc R
H55B H 0.2993 0.3056 0.3668 0.034 Uiso 1 1 calc R
C56 C 0.3559(4) 0.4036(3) 0.3737(3) 0.0353(16) Uani 1 1 d .
H56A H 0.4043 0.4288 0.3536 0.042 Uiso 1 1 calc R
H56B H 0.3648 0.4043 0.4215 0.042 Uiso 1 1 calc R
C57 C 0.2733(5) 0.4409(3) 0.3557(3) 0.0398(18) Uani 1 1 d .
H57A H 0.2640 0.4378 0.3081 0.048 Uiso 1 1 calc R
H57B H 0.2256 0.4156 0.3766 0.048 Uiso 1 1 calc R
C58 C 0.2718(6) 0.5178(4) 0.3756(5) 0.064(3) Uani 1 1 d .
H58A H 0.2170 0.5391 0.3626 0.096 Uiso 1 1 calc R
H58B H 0.3181 0.5435 0.3544 0.096 Uiso 1 1 calc R
H58C H 0.2795 0.5213 0.4229 0.096 Uiso 1 1 calc R
C59 C 0.4318(5) 0.2669(3) 0.4410(3) 0.0317(16) Uani 1 1 d .
H59A H 0.4831 0.2376 0.4506 0.038 Uiso 1 1 calc R
H59B H 0.4402 0.3137 0.4627 0.038 Uiso 1 1 calc R
C60 C 0.3562(5) 0.2306(4) 0.4705(4) 0.0414(19) Uani 1 1 d .
H60A H 0.3521 0.1807 0.4547 0.050 Uiso 1 1 calc R
H60B H 0.3032 0.2561 0.4575 0.050 Uiso 1 1 calc R
C61 C 0.3669(6) 0.2313(4) 0.5450(4) 0.057(2) Uani 1 1 d .
H61A H 0.3748 0.2815 0.5594 0.068 Uiso 1 1 calc R
H61B H 0.3135 0.2135 0.5641 0.068 Uiso 1 1 calc R
C62 C 0.4407(6) 0.1871(5) 0.5720(4) 0.073(3) Uani 1 1 d .
H62A H 0.4423 0.1907 0.6195 0.109 Uiso 1 1 calc R
H62B H 0.4943 0.2051 0.5547 0.109 Uiso 1 1 calc R
H62C H 0.4330 0.1369 0.5593 0.109 Uiso 1 1 calc R
C63 C 0.4140(4) 0.2101(3) 0.3300(3) 0.0299(15) Uani 1 1 d .
H63A H 0.3612 0.1868 0.3450 0.036 Uiso 1 1 calc R
H63B H 0.4050 0.2223 0.2836 0.036 Uiso 1 1 calc R
C64 C 0.4859(5) 0.1562(3) 0.3351(3) 0.0368(17) Uani 1 1 d .
H64A H 0.4916 0.1391 0.3805 0.044 Uiso 1 1 calc R
H64B H 0.5401 0.1795 0.3234 0.044 Uiso 1 1 calc R
C65 C 0.4688(5) 0.0919(4) 0.2895(4) 0.0434(19) Uani 1 1 d .
H65A H 0.4173 0.0662 0.3039 0.052 Uiso 1 1 calc R
H65B H 0.4575 0.1097 0.2449 0.052 Uiso 1 1 calc R
C66 C 0.5431(5) 0.0400(4) 0.2886(5) 0.065(3) Uani 1 1 d .
H66A H 0.5294 0.0002 0.2592 0.098 Uiso 1 1 calc R
H66B H 0.5540 0.0215 0.3325 0.098 Uiso 1 1 calc R
H66C H 0.5940 0.0649 0.2734 0.098 Uiso 1 1 calc R

loop_
_atom_site_aniso_label
_atom_site_aniso_U_11
_atom_site_aniso_U_22
_atom_site_aniso_U_33
_atom_site_aniso_U_23
_atom_site_aniso_U_13
_atom_site_aniso_U_12
Pt1 0.02473(16) 0.02577(15) 0.02384(16) 0.00059(10) -0.00169(11) 0.00367(10)
Pt2 0.02525(16) 0.02627(15) 0.02251(15) 0.00002(10) -0.00230(11) -0.00235(10)
Ag 0.0403(3) 0.0493(3) 0.0286(3) -0.0027(2) -0.0116(3) 0.0068(3)
F1 0.038(2) 0.057(3) 0.042(3) -0.011(2) -0.017(2) 0.005(2)
F2 0.058(3) 0.040(2) 0.045(3) -0.016(2) 0.000(2) -0.008(2)
F3 0.057(3) 0.037(2) 0.065(3) -0.013(2) 0.003(2) 0.016(2)
F4 0.040(3) 0.055(3) 0.060(3) -0.012(2) -0.012(2) 0.023(2)
F5 0.032(2) 0.038(2) 0.038(2) -0.0085(18) -0.0077(18) 0.0089(17)
F6 0.044(3) 0.048(2) 0.029(2) -0.0046(18) -0.0003(19) 0.0008(19)
F7 0.077(3) 0.064(3) 0.038(3) -0.001(2) 0.024(2) 0.000(3)
F8 0.049(3) 0.073(3) 0.071(3) 0.013(3) 0.021(3) -0.013(2)
F9 0.044(3) 0.047(2) 0.055(3) 0.010(2) -0.012(2) -0.015(2)
F10 0.042(2) 0.045(2) 0.027(2) 0.0022(18) -0.0056(18) -0.0079(18)
F11 0.040(2) 0.063(3) 0.052(3) 0.029(2) -0.022(2) -0.012(2)
F12 0.066(3) 0.041(2) 0.047(3) 0.022(2) -0.007(2) -0.002(2)
F13 0.065(3) 0.047(2) 0.041(3) 0.013(2) 0.003(2) -0.029(2)
F14 0.041(3) 0.069(3) 0.032(2) 0.008(2) -0.0082(19) -0.027(2)
F15 0.038(2) 0.049(2) 0.026(2) 0.0116(18) -0.0093(18) -0.0149(19)
F16 0.065(3) 0.087(3) 0.024(2) 0.003(2) 0.000(2) -0.002(3)
F17 0.101(5) 0.140(5) 0.051(3) -0.036(4) 0.032(3) 0.004(4)
F18 0.071(4) 0.087(4) 0.133(5) -0.043(4) 0.043(4) 0.022(3)
F19 0.055(3) 0.053(3) 0.111(4) 0.014(3) 0.007(3) 0.020(2)
F20 0.060(3) 0.054(3) 0.042(3) 0.014(2) 0.005(2) 0.019(2)
N1 0.029(3) 0.026(3) 0.026(3) -0.004(2) -0.003(2) 0.004(2)
N2 0.027(3) 0.029(3) 0.023(3) 0.000(2) -0.001(2) -0.001(2)
C1 0.024(4) 0.030(3) 0.023(3) 0.003(3) 0.001(3) 0.005(3)
C2 0.028(4) 0.031(3) 0.023(4) 0.003(3) 0.003(3) -0.001(3)
C3 0.034(4) 0.032(3) 0.028(4) -0.004(3) 0.005(3) -0.001(3)
C4 0.046(4) 0.022(3) 0.034(4) 0.002(3) 0.015(3) 0.004(3)
C5 0.027(4) 0.034(4) 0.036(4) 0.007(3) 0.002(3) 0.008(3)
C6 0.031(4) 0.027(3) 0.022(4) 0.000(3) 0.005(3) -0.002(3)
C7 0.024(4) 0.025(3) 0.031(4) 0.007(3) 0.003(3) 0.008(3)
C8 0.037(4) 0.031(3) 0.034(4) 0.003(3) -0.007(3) 0.006(3)
C9 0.046(5) 0.039(4) 0.031(4) 0.006(3) 0.013(3) 0.007(3)
C10 0.036(4) 0.041(4) 0.050(5) 0.013(4) 0.008(4) 0.004(3)
C11 0.038(4) 0.030(4) 0.041(4) 0.007(3) -0.005(4) -0.001(3)
C12 0.033(4) 0.031(3) 0.024(4) 0.008(3) -0.004(3) 0.003(3)
C13 0.039(4) 0.030(4) 0.025(4) 0.000(3) 0.004(3) 0.001(3)
C14 0.042(4) 0.030(4) 0.033(4) 0.000(3) 0.002(3) -0.001(3)
C15 0.036(4) 0.049(4) 0.033(4) 0.000(4) -0.003(3) -0.005(3)
C16 0.025(4) 0.043(4) 0.025(4) -0.007(3) -0.004(3) 0.006(3)
C17 0.034(4) 0.052(4) 0.032(4) -0.005(4) -0.002(3) 0.006(3)
C18 0.032(4) 0.056(5) 0.027(4) -0.009(3) -0.001(3) 0.016(3)
C19 0.033(4) 0.037(4) 0.031(4) -0.008(3) -0.013(3) 0.008(3)
C20 0.044(5) 0.043(4) 0.039(5) -0.013(4) -0.007(4) 0.013(4)
C21 0.058(5) 0.021(3) 0.034(4) -0.006(3) -0.014(4) 0.008(3)
C22 0.038(4) 0.036(4) 0.027(4) 0.003(3) -0.010(3) 0.003(3)
C23 0.030(4) 0.030(3) 0.025(4) -0.008(3) -0.005(3) 0.011(3)
C24 0.028(4) 0.034(4) 0.025(4) -0.006(3) -0.005(3) 0.007(3)
C25 0.023(3) 0.032(3) 0.020(3) -0.005(3) -0.007(3) 0.003(3)
C26 0.027(4) 0.030(3) 0.026(4) 0.003(3) 0.007(3) 0.001(3)
C27 0.033(4) 0.034(4) 0.031(4) 0.001(3) -0.009(3) 0.002(3)
C28 0.038(4) 0.027(3) 0.033(4) 0.007(3) -0.002(3) 0.003(3)
C29 0.040(4) 0.026(3) 0.030(4) -0.001(3) 0.014(3) -0.013(3)
C30 0.029(4) 0.038(4) 0.022(4) -0.008(3) 0.002(3) -0.006(3)
C31 0.033(4) 0.031(3) 0.018(3) 0.002(3) 0.003(3) -0.004(3)
C32 0.029(4) 0.030(3) 0.032(4) -0.008(3) 0.004(3) -0.007(3)
C33 0.041(5) 0.052(4) 0.034(4) -0.011(4) 0.008(4) -0.012(4)
C34 0.054(6) 0.084(6) 0.040(5) -0.023(5) 0.017(4) -0.012(5)
C35 0.041(5) 0.053(5) 0.081(7) -0.024(5) 0.020(5) 0.002(4)
C36 0.041(5) 0.044(4) 0.067(6) 0.000(4) 0.008(4) 0.001(4)
C37 0.036(4) 0.034(4) 0.035(4) -0.001(3) 0.008(3) 0.005(3)
C38 0.037(4) 0.025(3) 0.036(4) 0.004(3) -0.011(3) -0.004(3)
C39 0.038(4) 0.023(3) 0.051(5) -0.010(3) -0.007(4) 0.008(3)
C40 0.031(4) 0.044(4) 0.037(4) -0.015(3) -0.012(3) 0.005(3)
C41 0.027(4) 0.039(4) 0.026(4) -0.005(3) -0.009(3) 0.006(3)
C42 0.032(4) 0.048(4) 0.028(4) -0.007(3) 0.000(3) -0.001(3)
C43 0.034(4) 0.059(5) 0.020(4) 0.005(3) 0.003(3) -0.010(4)
C44 0.027(4) 0.039(4) 0.025(4) -0.003(3) -0.003(3) -0.002(3)
C45 0.034(4) 0.035(4) 0.038(4) 0.007(3) 0.006(3) -0.007(3)
C46 0.046(5) 0.023(3) 0.043(4) -0.002(3) 0.002(4) -0.005(3)
C47 0.028(4) 0.024(3) 0.037(4) -0.006(3) -0.002(3) -0.003(3)
C48 0.024(3) 0.029(3) 0.027(4) 0.003(3) -0.004(3) -0.003(3)
C49 0.031(4) 0.032(3) 0.017(3) -0.003(3) -0.004(3) -0.001(3)
C50 0.028(4) 0.035(3) 0.021(4) -0.001(3) -0.008(3) 0.002(3)
N3 0.030(3) 0.033(3) 0.018(3) 0.002(2) -0.003(2) -0.005(2)
C51 0.033(4) 0.027(3) 0.031(4) 0.005(3) -0.005(3) -0.005(3)
C52 0.028(4) 0.039(4) 0.027(4) 0.006(3) 0.005(3) 0.000(3)
C53 0.035(5) 0.077(6) 0.046(5) 0.024(4) -0.002(4) -0.016(4)
C54 0.054(5) 0.059(5) 0.059(6) 0.014(4) 0.030(4) 0.003(4)
C55 0.024(4) 0.033(3) 0.028(4) 0.005(3) -0.008(3) -0.002(3)
C56 0.038(4) 0.040(4) 0.028(4) 0.002(3) 0.004(3) -0.002(3)
C57 0.050(5) 0.038(4) 0.031(4) -0.010(3) -0.004(3) 0.004(3)
C58 0.065(6) 0.046(5) 0.080(7) -0.023(5) -0.013(5) 0.006(4)
C59 0.042(4) 0.035(4) 0.018(3) 0.007(3) -0.004(3) -0.002(3)
C60 0.045(5) 0.043(4) 0.036(4) 0.012(3) 0.005(4) -0.008(3)
C61 0.068(6) 0.064(6) 0.040(5) 0.021(4) 0.019(5) -0.002(4)
C62 0.092(8) 0.081(6) 0.046(5) 0.024(5) 0.008(5) 0.000(6)
C63 0.032(4) 0.030(3) 0.027(4) 0.001(3) -0.010(3) -0.004(3)
C64 0.040(4) 0.034(4) 0.036(4) 0.004(3) -0.005(3) -0.003(3)
C65 0.061(5) 0.039(4) 0.031(4) 0.000(3) 0.001(4) -0.003(4)
C66 0.066(6) 0.043(4) 0.087(7) -0.007(5) 0.017(5) 0.006(4)

loop_
_atom_type_symbol
_atom_type_description
_atom_type_scat_dispersion_real
_atom_type_scat_dispersion_imag
_atom_type_scat_source
Pt Pt -1.7033 8.3905 'International Tables Vol C Tables 4.2.6.8 and 6.1.1.4'
Ag Ag -0.8971 1.1015 'International Tables Vol C Tables 4.2.6.8 and 6.1.1.4'
F F 0.0171 0.0103 'International Tables Vol C Tables 4.2.6.8 and 6.1.1.4'
N N 0.0061 0.0033 'International Tables Vol C Tables 4.2.6.8 and 6.1.1.4'
C C 0.0033 0.0016 'International Tables Vol C Tables 4.2.6.8 and 6.1.1.4'
H H 0.0000 0.0000 'International Tables Vol C Tables 4.2.6.8 and 6.1.1.4'

loop_
_geom_angle_atom_site_label_1
_geom_angle_atom_site_label_2
_geom_angle_atom_site_label_3
_geom_angle
C7 Pt1 C23 97.9(3)
C7 Pt1 C1 87.9(2)
C23 Pt1 C1 173.6(3)
C7 Pt1 N1 176.6(2)
C23 Pt1 N1 80.7(2)
C1 Pt1 N1 93.4(2)
C7 Pt1 Ag 87.74(17)
C23 Pt1 Ag 58.17(17)
C1 Pt1 Ag 125.32(17)
N1 Pt1 Ag 94.05(14)
C32 Pt2 C48 94.4(3)
C32 Pt2 C26 88.4(3)
C48 Pt2 C26 177.0(2)
C32 Pt2 N2 173.9(2)
C48 Pt2 N2 80.7(2)
C26 Pt2 N2 96.4(2)
C32 Pt2 Ag 93.20(18)
C48 Pt2 Ag 65.87(17)
C26 Pt2 Ag 115.09(18)
N2 Pt2 Ag 88.16(14)
C23 Ag C48 156.1(2)
C23 Ag Pt2 148.59(16)
C48 Ag Pt2 45.24(13)
C23 Ag Pt1 46.31(14)
C48 Ag Pt1 148.09(14)
Pt2 Ag Pt1 136.49(2)
C13 N1 C25 116.8(6)
C13 N1 Pt1 128.8(5)
C25 N1 Pt1 114.2(4)
C38 N2 C50 118.8(6)
C38 N2 Pt2 127.9(5)
C50 N2 Pt2 113.0(4)
C6 C1 C2 113.1(6)
C6 C1 Pt1 123.4(5)
C2 C1 Pt1 123.6(5)
F1 C2 C3 115.4(5)
F1 C2 C1 119.8(5)
C3 C2 C1 124.8(6)
F2 C3 C4 118.7(6)
F2 C3 C2 122.8(6)
C4 C3 C2 118.5(6)
C3 C4 F3 120.4(6)
C3 C4 C5 120.0(6)
F3 C4 C5 119.6(6)
C6 C5 F4 120.4(6)
C6 C5 C4 118.8(6)
F4 C5 C4 120.8(6)
C5 C6 C1 124.9(6)
C5 C6 F5 115.7(6)
C1 C6 F5 119.4(5)
C8 C7 C12 112.9(6)
C8 C7 Pt1 123.9(5)
C12 C7 Pt1 122.8(5)
F6 C8 C9 116.0(6)
F6 C8 C7 119.5(6)
C9 C8 C7 124.5(7)
F7 C9 C8 121.1(7)
F7 C9 C10 119.2(7)
C8 C9 C10 119.6(7)
F8 C10 C11 120.9(7)
F8 C10 C9 120.6(7)
C11 C10 C9 118.5(7)
F9 C11 C12 121.4(7)
F9 C11 C10 119.2(6)
C12 C11 C10 119.4(7)
C11 C12 F10 115.9(6)
C11 C12 C7 124.9(6)
F10 C12 C7 119.1(6)
N1 C13 C14 123.9(6)
C15 C14 C13 119.8(6)
C14 C15 C16 119.1(7)
C25 C16 C17 118.6(6)
C25 C16 C15 117.4(6)
C17 C16 C15 124.0(7)
C18 C17 C16 121.1(7)
C17 C18 C19 121.5(6)
C24 C19 C20 116.1(7)
C24 C19 C18 119.6(6)
C20 C19 C18 124.3(6)
C21 C20 C19 121.1(7)
C20 C21 C22 121.6(6)
C21 C22 C23 120.7(7)
C22 C23 C24 115.9(6)
C22 C23 Pt1 132.4(5)
C24 C23 Pt1 111.5(4)
C22 C23 Ag 93.3(4)
C24 C23 Ag 109.2(4)
Pt1 C23 Ag 75.53(19)
C19 C24 C23 124.5(6)
C19 C24 C25 117.6(6)
C23 C24 C25 117.8(6)
N1 C25 C16 123.0(6)
N1 C25 C24 115.4(6)
C16 C25 C24 121.6(6)
C27 C26 C31 113.3(6)
C27 C26 Pt2 123.5(5)
C31 C26 Pt2 123.1(5)
F11 C27 C28 115.8(6)
F11 C27 C26 119.2(6)
C28 C27 C26 125.0(6)
F12 C28 C27 122.1(6)
F12 C28 C29 118.5(6)
C27 C28 C29 119.4(6)
F13 C29 C28 121.5(6)
F13 C29 C30 119.8(6)
C28 C29 C30 118.7(6)
C31 C30 F14 121.3(6)
C31 C30 C29 119.4(6)
F14 C30 C29 119.3(6)
C30 C31 F15 116.1(6)
C30 C31 C26 124.2(6)
F15 C31 C26 119.6(5)
C37 C32 C33 114.2(6)
C37 C32 Pt2 122.8(5)
C33 C32 Pt2 123.0(5)
F16 C33 C34 117.1(7)
F16 C33 C32 120.2(7)
C34 C33 C32 122.6(8)
F17 C34 C35 119.3(8)
F17 C34 C33 119.5(9)
C35 C34 C33 121.2(8)
F18 C35 C34 120.9(9)
F18 C35 C36 121.0(9)
C34 C35 C36 118.1(7)
F19 C36 C37 120.8(8)
F19 C36 C35 119.8(7)
C37 C36 C35 119.4(8)
F20 C37 C36 116.1(7)
F20 C37 C32 119.4(6)
C36 C37 C32 124.5(7)
N2 C38 C39 121.3(6)
C40 C39 C38 121.1(6)
C39 C40 C41 118.4(7)
C50 C41 C40 117.9(7)
C50 C41 C42 117.8(6)
C40 C41 C42 124.4(7)
C43 C42 C41 121.2(7)
C42 C43 C44 121.2(7)
C49 C44 C45 118.1(6)
C49 C44 C43 118.9(6)
C45 C44 C43 123.0(6)
C46 C45 C44 119.9(6)
C45 C46 C47 121.7(6)
C48 C47 C46 121.4(6)
C47 C48 C49 115.1(6)
C47 C48 Pt2 132.1(5)
C49 C48 Pt2 112.2(4)
C47 C48 Ag 103.1(4)
C49 C48 Ag 107.3(4)
Pt2 C48 Ag 68.89(18)
C44 C49 C48 123.8(6)
C44 C49 C50 119.5(6)
C48 C49 C50 116.7(6)
N2 C50 C41 122.4(6)
N2 C50 C49 116.2(6)
C41 C50 C49 121.4(6)
C55 N3 C59 111.3(5)
C55 N3 C51 109.7(5)
C59 N3 C51 106.3(5)
C55 N3 C63 106.8(5)
C59 N3 C63 112.2(5)
C51 N3 C63 110.6(5)
C52 C51 N3 115.8(5)
C53 C52 C51 109.3(6)
C54 C53 C52 114.7(7)
C56 C55 N3 116.9(5)
C55 C56 C57 108.9(5)
C58 C57 C56 113.2(6)
C60 C59 N3 116.1(6)
C59 C60 C61 109.1(6)
C62 C61 C60 115.4(7)
C64 C63 N3 116.3(5)
C63 C64 C65 110.8(6)
C66 C65 C64 112.4(6)

loop_
_geom_bond_atom_site_label_1
_geom_bond_atom_site_label_2
_geom_bond_distance
Pt1 C7 2.019(6)
Pt1 C23 2.060(6)
Pt1 C1 2.065(6)
Pt1 N1 2.086(5)
Pt1 Ag 2.7584(5)
Pt2 C32 2.016(7)
Pt2 C48 2.043(6)
Pt2 C26 2.083(6)
Pt2 N2 2.097(5)
Pt2 Ag 2.6843(5)
Ag C23 2.420(6)
Ag C48 2.626(6)
F1 C2 1.357(7)
F2 C3 1.339(7)
F3 C4 1.371(7)
F4 C5 1.368(7)
F5 C6 1.380(7)
F6 C8 1.361(8)
F7 C9 1.350(8)
F8 C10 1.340(8)
F9 C11 1.350(8)
F10 C12 1.375(7)
F11 C27 1.355(7)
F12 C28 1.345(7)
F13 C29 1.344(7)
F14 C30 1.372(7)
F15 C31 1.369(7)
F16 C33 1.359(9)
F17 C34 1.362(9)
F18 C35 1.339(9)
F19 C36 1.345(9)
F20 C37 1.356(8)
N1 C13 1.345(8)
N1 C25 1.358(8)
N2 C38 1.341(8)
N2 C50 1.364(8)
C1 C6 1.377(9)
C1 C2 1.390(9)
C2 C3 1.372(9)
C3 C4 1.368(9)
C4 C5 1.373(9)
C5 C6 1.367(9)
C7 C8 1.380(10)
C7 C12 1.391(9)
C8 C9 1.369(10)
C9 C10 1.386(10)
C10 C11 1.369(10)
C11 C12 1.368(9)
C13 C14 1.372(9)
C14 C15 1.358(10)
C15 C16 1.417(9)
C16 C25 1.405(9)
C16 C17 1.414(10)
C17 C18 1.350(10)
C18 C19 1.433(10)
C19 C24 1.409(9)
C19 C20 1.416(10)
C20 C21 1.365(10)
C21 C22 1.405(9)
C22 C23 1.406(9)
C23 C24 1.419(9)
C24 C25 1.439(9)
C26 C27 1.376(9)
C26 C31 1.392(9)
C27 C28 1.360(9)
C28 C29 1.373(9)
C29 C30 1.386(9)
C30 C31 1.361(9)
C32 C37 1.380(9)
C32 C33 1.401(9)
C33 C34 1.372(11)
C34 C35 1.370(12)
C35 C36 1.390(12)
C36 C37 1.374(10)
C38 C39 1.387(9)
C39 C40 1.363(10)
C40 C41 1.420(9)
C41 C50 1.393(9)
C41 C42 1.436(10)
C42 C43 1.360(10)
C43 C44 1.435(9)
C44 C49 1.392(9)
C44 C45 1.405(9)
C45 C46 1.360(10)
C46 C47 1.407(9)
C47 C48 1.398(8)
C48 C49 1.428(9)
C49 C50 1.437(9)
N3 C55 1.514(8)
N3 C59 1.521(8)
N3 C51 1.522(8)
N3 C63 1.527(8)
C51 C52 1.519(9)
C52 C53 1.509(9)
C53 C54 1.499(10)
C55 C56 1.502(9)
C56 C57 1.511(9)
C57 C58 1.494(9)
C59 C60 1.504(10)
C60 C61 1.539(11)
C61 C62 1.518(12)
C63 C64 1.513(9)
C64 C65 1.545(9)
C65 C66 1.515(10)
